data_7055147
loop_
_publ_author_name
'Honz\'i\<ckov\'a, Iva'
'Vinkl\'arek, Jarom\'ir'
'Rom\~ao, Carlos C.'
'R\%u\<zi\<ckov\'a, Zde\<nka'
'Honz\'i\<cek, Jan'

_publ_section_title
;
 Novel indenyl ligands bearing electron-withdrawing functional groups
;
_journal_issue 1
_journal_name_full 'New J. Chem.'
_journal_page_first 245
_journal_paper_doi 10.1039/C5NJ02406D
_journal_volume 40
_journal_year 2016
_chemical_formula_moiety 'C19 H21 Mo N O3'
_chemical_formula_sum 'C19 H21 Mo N O3'
_chemical_formula_weight 407.31
_chemical_name_systematic
; 
 ? 
;
_space_group_IT_number 14
_symmetry_cell_setting monoclinic
_symmetry_space_group_name_Hall '-P 2ybc'
_symmetry_space_group_name_H-M 'P 1 21/c 1'
_atom_sites_solution_hydrogens geom
_atom_sites_solution_primary direct
_atom_sites_solution_secondary difmap
_audit_creation_method SHELXL-97
_audit_update_record
;
2015-10-14 deposited with the CCDC.
2015-10-25 downloaded from the CCDC.
;
_cell_angle_alpha 90
_cell_angle_beta 96.030(7)
_cell_angle_gamma 90
_cell_formula_units_Z 4
_cell_length_a 15.7229(6)
_cell_length_b 10.5260(4)
_cell_length_c 10.5021(7)
_cell_measurement_reflns_used 17590
_cell_measurement_temperature 150(1)
_cell_measurement_theta_max 27.5
_cell_measurement_theta_min 1
_cell_volume 1728.47(15)
_computing_cell_refinement 'COLLECT and DENZO'
_computing_data_collection 'COLLECT (Hooft, 1998) and DENZO (Otwinowski & Minor, 1997)'
_computing_data_reduction 'COLLECT and DENZO'
_computing_molecular_graphics 'PLATON (Spek, 2003)'
_computing_publication_material 'SHELXL-97 (Sheldrick, 2008)'
_computing_structure_refinement 'SHELXL-97 (Sheldrick, 2008)'
_computing_structure_solution 'SIR92 (Altomare et al., 1994)'
_diffrn_ambient_temperature 150(1)
_diffrn_detector_area_resol_mean 9.091
_diffrn_measured_fraction_theta_full 0.995
_diffrn_measured_fraction_theta_max 0.995
_diffrn_measurement_device_type 'Bruker Nonius KappaCCD area detector'
_diffrn_measurement_method '\f and \w scans to fill the Ewald sphere'
_diffrn_radiation_monochromator graphite
_diffrn_radiation_source 'fine-focus sealed tube'
_diffrn_radiation_type MoK\a
_diffrn_radiation_wavelength 0.71073
_diffrn_reflns_av_R_equivalents 0.0297
_diffrn_reflns_av_sigmaI/netI 0.0230
_diffrn_reflns_limit_h_max 20
_diffrn_reflns_limit_h_min -20
_diffrn_reflns_limit_k_max 13
_diffrn_reflns_limit_k_min -13
_diffrn_reflns_limit_l_max 11
_diffrn_reflns_limit_l_min -13
_diffrn_reflns_number 17479
_diffrn_reflns_theta_full 27.50
_diffrn_reflns_theta_max 27.50
_diffrn_reflns_theta_min 2.33
_diffrn_standards_number 0
_exptl_absorpt_coefficient_mu 0.775
_exptl_absorpt_correction_T_max 0.931
_exptl_absorpt_correction_T_min 0.885
_exptl_absorpt_correction_type integration
_exptl_absorpt_process_details
;
Gaussian integration (Coppens, 1970)
;
_exptl_crystal_colour orange
_exptl_crystal_density_diffrn 1.565
_exptl_crystal_density_method 'not measured'
_exptl_crystal_description block
_exptl_crystal_F_000 832
_exptl_crystal_size_max 0.27
_exptl_crystal_size_mid 0.17
_exptl_crystal_size_min 0.16
_refine_diff_density_max 1.311
_refine_diff_density_min -0.619
_refine_diff_density_rms 0.086
_refine_ls_extinction_method none
_refine_ls_goodness_of_fit_ref 1.105
_refine_ls_hydrogen_treatment mixed
_refine_ls_matrix_type full
_refine_ls_number_parameters 217
_refine_ls_number_reflns 3955
_refine_ls_number_restraints 0
_refine_ls_restrained_S_all 1.105
_refine_ls_R_factor_all 0.0351
_refine_ls_R_factor_gt 0.0270
_refine_ls_shift/su_max 0.001
_refine_ls_shift/su_mean 0.000
_refine_ls_structure_factor_coef Fsqd
_refine_ls_weighting_details 'calc w=1/[\s^2^(Fo^2^)+(0.0309P)^2^+1.8023P] where P=(Fo^2^+2Fc^2^)/3'
_refine_ls_weighting_scheme calc
_refine_ls_wR_factor_gt 0.0637
_refine_ls_wR_factor_ref 0.0691
_reflns_number_gt 3449
_reflns_number_total 3955
_reflns_threshold_expression >2sigma(I)
_cod_data_source_file c5nj02406d1.cif
_cod_data_source_block 20
_cod_depositor_comments 'Adding full bibliography for 7055144--7055149.cif.'
_cod_original_sg_symbol_H-M 'P 21/c'
_cod_database_code 7055147

loop_
_symmetry_equiv_pos_as_xyz
'x, y, z'
'-x, y+1/2, -z+1/2'
'-x, -y, -z'
'x, -y-1/2, z-1/2'

loop_
_atom_site_label
_atom_site_type_symbol
_atom_site_fract_x
_atom_site_fract_y
_atom_site_fract_z
_atom_site_U_iso_or_equiv
_atom_site_adp_type
_atom_site_occupancy
_atom_site_symmetry_multiplicity
_atom_site_calc_flag
_atom_site_refinement_flags
Mo1 Mo 0.853400(11) 0.087956(17) 0.260495(16) 0.01409(7) Uani 1 1 d .
O1 O 0.63801(10) 0.17860(15) 0.08458(14) 0.0203(3) Uani 1 1 d .
C18 C 0.95586(15) 0.1360(2) 0.3717(2) 0.0252(5) Uani 1 1 d .
C9 C 0.80752(15) -0.2237(2) 0.3202(2) 0.0221(5) Uani 1 1 d .
H9 H 0.8457 -0.2618 0.3823 0.027 Uiso 1 1 d R
C1 C 0.70779(13) 0.0909(2) 0.2764(2) 0.0146(4) Uani 1 1 d .
N1 N 0.61271(11) 0.26919(17) 0.27359(17) 0.0173(4) Uani 1 1 d .
H1 H 0.6233 0.2694 0.3609 0.021 Uiso 1 1 d R
C10 C 0.65013(13) 0.1840(2) 0.2022(2) 0.0157(4) Uani 1 1 d .
C19 C 0.85148(14) 0.2668(2) 0.2192(2) 0.0206(4) Uani 1 1 d .
C6 C 0.69418(14) -0.1081(2) 0.1241(2) 0.0194(4) Uani 1 1 d .
H6 H 0.6586 -0.0709 0.0582 0.023 Uiso 1 1 d R
O2 O 1.01555(12) 0.1651(2) 0.4385(2) 0.0407(5) Uani 1 1 d .
C7 C 0.71969(15) -0.2313(2) 0.1161(2) 0.0235(5) Uani 1 1 d .
H7 H 0.6989 -0.2792 0.0452 0.028 Uiso 1 1 d R
C11 C 0.55323(14) 0.3710(2) 0.2220(2) 0.0177(4) Uani 1 1 d .
O3 O 0.84498(12) 0.37470(17) 0.19845(18) 0.0319(4) Uani 1 1 d .
C2 C 0.72369(13) -0.0371(2) 0.23536(19) 0.0151(4) Uani 1 1 d .
C13 C 0.53121(17) 0.4475(3) 0.3367(2) 0.0298(6) Uani 1 1 d .
H13A H 0.5072 0.3919 0.3960 0.036 Uiso 1 1 d R
H13B H 0.4904 0.5123 0.3091 0.036 Uiso 1 1 d R
H13C H 0.5821 0.4863 0.3779 0.036 Uiso 1 1 d R
C4 C 0.79836(14) -0.0063(2) 0.43531(19) 0.0170(4) Uani 1 1 d .
H4 H 0.8347 -0.0190 0.5100 0.020 Uiso 1 1 d R
C5 C 0.75094(13) 0.1058(2) 0.4022(2) 0.0166(4) Uani 1 1 d .
H5 H 0.7484 0.1773 0.4537 0.020 Uiso 1 1 d R
C8 C 0.77670(16) -0.2891(2) 0.2134(2) 0.0254(5) Uani 1 1 d .
H8 H 0.7929 -0.3732 0.2038 0.030 Uiso 1 1 d R
C3 C 0.78016(14) -0.0967(2) 0.3345(2) 0.0170(4) Uani 1 1 d .
C14 C 0.47176(15) 0.3129(2) 0.1540(2) 0.0245(5) Uani 1 1 d .
H14A H 0.4857 0.2640 0.0818 0.029 Uiso 1 1 d R
H14B H 0.4327 0.3795 0.1251 0.029 Uiso 1 1 d R
H14C H 0.4457 0.2587 0.2123 0.029 Uiso 1 1 d R
C12 C 0.59676(17) 0.4567(3) 0.1309(3) 0.0312(6) Uani 1 1 d .
H12A H 0.6507 0.4850 0.1724 0.037 Uiso 1 1 d R
H12B H 0.5611 0.5289 0.1081 0.037 Uiso 1 1 d R
H12C H 0.6059 0.4099 0.0551 0.037 Uiso 1 1 d R
C16 C 0.8997(2) -0.0183(3) 0.0993(3) 0.0409(7) Uani 1 1 d .
H16 H 0.8752 -0.0965 0.0763 0.049 Uiso 1 1 d R
C17 C 0.97044(19) -0.0152(4) 0.1877(3) 0.0472(8) Uani 1 1 d .
H17A H 0.9963 0.0616 0.2126 0.057 Uiso 1 1 d R
H17B H 0.9920 -0.0909 0.2236 0.057 Uiso 1 1 d R
C15 C 0.8636(2) 0.0895(3) 0.0403(2) 0.0349(6) Uani 1 1 d .
H15A H 0.8867 0.1690 0.0614 0.042 Uiso 1 1 d R
H15B H 0.8161 0.0824 -0.0200 0.042 Uiso 1 1 d R

loop_
_atom_site_aniso_label
_atom_site_aniso_U_11
_atom_site_aniso_U_22
_atom_site_aniso_U_33
_atom_site_aniso_U_23
_atom_site_aniso_U_13
_atom_site_aniso_U_12
Mo1 0.01269(10) 0.01430(10) 0.01538(10) 0.00055(7) 0.00192(6) 0.00107(7)
O1 0.0224(8) 0.0219(8) 0.0159(7) -0.0008(6) -0.0011(6) 0.0031(7)
C18 0.0226(11) 0.0202(11) 0.0323(13) 0.0045(10) 0.0001(10) 0.0038(10)
C9 0.0276(11) 0.0182(11) 0.0213(11) 0.0032(9) 0.0061(9) 0.0048(9)
C1 0.0140(9) 0.0142(10) 0.0160(10) -0.0003(8) 0.0032(7) 0.0009(8)
N1 0.0187(8) 0.0170(9) 0.0160(8) 0.0002(7) 0.0003(7) 0.0058(7)
C10 0.0127(9) 0.0154(10) 0.0191(10) 0.0001(8) 0.0021(8) -0.0015(8)
C19 0.0180(10) 0.0237(12) 0.0192(10) 0.0026(9) -0.0020(8) -0.0044(9)
C6 0.0183(10) 0.0213(11) 0.0186(10) -0.0021(8) 0.0023(8) -0.0023(9)
O2 0.0271(10) 0.0392(11) 0.0513(12) -0.0007(9) -0.0169(9) -0.0031(9)
C7 0.0282(12) 0.0200(11) 0.0228(11) -0.0062(9) 0.0050(9) -0.0033(10)
C11 0.0181(10) 0.0153(10) 0.0195(10) 0.0010(8) 0.0007(8) 0.0048(8)
O3 0.0391(10) 0.0195(9) 0.0346(10) 0.0093(7) -0.0076(8) -0.0053(8)
C2 0.0148(9) 0.0153(10) 0.0157(10) 0.0009(8) 0.0040(7) -0.0003(8)
C13 0.0360(13) 0.0286(13) 0.0233(12) -0.0063(10) -0.0032(10) 0.0171(11)
C4 0.0208(10) 0.0169(10) 0.0134(9) 0.0027(8) 0.0023(8) 0.0022(8)
C5 0.0175(10) 0.0169(10) 0.0162(10) -0.0010(8) 0.0054(8) 0.0000(8)
C8 0.0330(13) 0.0130(10) 0.0314(13) -0.0005(9) 0.0098(10) 0.0017(10)
C3 0.0195(10) 0.0166(10) 0.0157(10) 0.0033(8) 0.0054(8) 0.0001(8)
C14 0.0187(11) 0.0236(12) 0.0302(12) -0.0013(10) -0.0022(9) 0.0026(9)
C12 0.0287(12) 0.0243(12) 0.0412(15) 0.0115(11) 0.0071(11) 0.0029(11)
C16 0.0437(16) 0.0449(17) 0.0373(15) -0.0108(13) 0.0189(13) 0.0036(14)
C17 0.0344(15) 0.055(2) 0.0542(19) -0.0153(16) 0.0123(14) 0.0161(15)
C15 0.0520(17) 0.0344(14) 0.0203(12) -0.0019(10) 0.0134(11) -0.0021(13)

loop_
_atom_type_symbol
_atom_type_description
_atom_type_scat_dispersion_real
_atom_type_scat_dispersion_imag
_atom_type_scat_source
C C 0.0033 0.0016 'International Tables Vol C Tables 4.2.6.8 and 6.1.1.4'
H H 0.0000 0.0000 'International Tables Vol C Tables 4.2.6.8 and 6.1.1.4'
O O 0.0106 0.0060 'International Tables Vol C Tables 4.2.6.8 and 6.1.1.4'
N N 0.0061 0.0033 'International Tables Vol C Tables 4.2.6.8 and 6.1.1.4'
Mo Mo -1.6832 0.6857 'International Tables Vol C Tables 4.2.6.8 and 6.1.1.4'

loop_
_exptl_crystal_face_index_h
_exptl_crystal_face_index_k
_exptl_crystal_face_index_l
_exptl_crystal_face_perp_dist
-1 0 0 0.086
1 0 0 0.022
0 -1 -1 0.103
0 1 1 0.059
0 1 -1 0.076
0 -1 1 0.069
0 0 -1 0.139

loop_
_geom_angle_atom_site_label_1
_geom_angle_atom_site_label_2
_geom_angle_atom_site_label_3
_geom_angle
C19 Mo1 C18 82.80(9)
C19 Mo1 C16 108.63(11)
C18 Mo1 C16 105.74(11)
C19 Mo1 C5 94.00(9)
C18 Mo1 C5 100.39(9)
C16 Mo1 C5 147.12(10)
C19 Mo1 C1 90.62(8)
C18 Mo1 C1 135.49(9)
C16 Mo1 C1 117.98(10)
C5 Mo1 C1 35.98(7)
C19 Mo1 C4 126.38(9)
C18 Mo1 C4 89.44(9)
C16 Mo1 C4 124.45(10)
C5 Mo1 C4 35.59(7)
C1 Mo1 C4 59.78(7)
C19 Mo1 C17 111.97(12)
C18 Mo1 C17 71.78(11)
C16 Mo1 C17 35.00(11)
C5 Mo1 C17 151.08(11)
C1 Mo1 C17 148.28(10)
C4 Mo1 C17 115.52(11)
C19 Mo1 C15 76.83(10)
C18 Mo1 C15 116.87(11)
C16 Mo1 C15 35.33(11)
C5 Mo1 C15 139.63(10)
C1 Mo1 C15 104.08(9)
C4 Mo1 C15 148.49(9)
C17 Mo1 C15 62.60(11)
C19 Mo1 C2 120.86(8)
C18 Mo1 C2 147.00(9)
C16 Mo1 C2 89.00(10)
C5 Mo1 C2 58.54(7)
C1 Mo1 C2 35.47(7)
C4 Mo1 C2 58.39(7)
C17 Mo1 C2 113.33(10)
C15 Mo1 C2 92.33(9)
C19 Mo1 C3 148.79(8)
C18 Mo1 C3 113.85(9)
C16 Mo1 C3 92.60(10)
C5 Mo1 C3 58.21(7)
C1 Mo1 C3 58.76(7)
C4 Mo1 C3 34.87(7)
C17 Mo1 C3 98.60(11)
C15 Mo1 C3 114.02(9)
C2 Mo1 C3 34.56(7)
O2 C18 Mo1 179.0(2)
C8 C9 C3 118.6(2)
C8 C9 H9 120.6
C3 C9 H9 120.8
C5 C1 C2 107.35(18)
C5 C1 C10 127.78(19)
C2 C1 C10 124.69(18)
C5 C1 Mo1 72.00(12)
C2 C1 Mo1 76.24(12)
C10 C1 Mo1 121.39(14)
C10 N1 C11 124.99(18)
C10 N1 H1 121.1
C11 N1 H1 113.9
O1 C10 N1 124.1(2)
O1 C10 C1 120.92(19)
N1 C10 C1 115.00(18)
O3 C19 Mo1 175.1(2)
C7 C6 C2 118.5(2)
C7 C6 H6 120.8
C2 C6 H6 120.7
C6 C7 C8 122.0(2)
C6 C7 H7 119.0
C8 C7 H7 119.0
N1 C11 C13 106.29(17)
N1 C11 C14 110.26(18)
C13 C11 C14 109.49(19)
N1 C11 C12 110.33(18)
C13 C11 C12 109.8(2)
C14 C11 C12 110.6(2)
C6 C2 C3 119.2(2)
C6 C2 C1 133.1(2)
C3 C2 C1 107.64(18)
C6 C2 Mo1 125.02(15)
C3 C2 Mo1 73.09(12)
C1 C2 Mo1 68.29(11)
C11 C13 H13A 109.2
C11 C13 H13B 109.7
H13A C13 H13B 109.5
C11 C13 H13C 109.5
H13A C13 H13C 109.5
H13B C13 H13C 109.5
C5 C4 C3 108.24(18)
C5 C4 Mo1 71.48(12)
C3 C4 Mo1 76.24(12)
C5 C4 H4 125.9
C3 C4 H4 125.9
Mo1 C4 H4 118.6
C4 C5 C1 108.74(19)
C4 C5 Mo1 72.94(12)
C1 C5 Mo1 72.02(11)
C4 C5 H5 125.7
C1 C5 H5 125.5
Mo1 C5 H5 121.0
C9 C8 C7 121.2(2)
C9 C8 H8 119.6
C7 C8 H8 119.2
C9 C3 C4 131.9(2)
C9 C3 C2 120.3(2)
C4 C3 C2 107.83(19)
C9 C3 Mo1 124.16(15)
C4 C3 Mo1 68.88(12)
C2 C3 Mo1 72.35(12)
C11 C14 H14A 109.5
C11 C14 H14B 109.4
H14A C14 H14B 109.5
C11 C14 H14C 109.4
H14A C14 H14C 109.5
H14B C14 H14C 109.5
C11 C12 H12A 109.4
C11 C12 H12B 109.6
H12A C12 H12B 109.5
C11 C12 H12C 109.4
H12A C12 H12C 109.5
H12B C12 H12C 109.5
C17 C16 C15 123.2(3)
C17 C16 Mo1 77.25(17)
C15 C16 Mo1 77.10(16)
C17 C16 H16 118.8
C15 C16 H16 118.0
Mo1 C16 H16 119.1
C16 C17 Mo1 67.75(16)
C16 C17 H17A 120.7
Mo1 C17 H17A 80.8
C16 C17 H17B 119.3
Mo1 C17 H17B 122.1
H17A C17 H17B 120.0
C16 C15 Mo1 67.58(15)
C16 C15 H15A 120.0
Mo1 C15 H15A 80.5
C16 C15 H15B 120.0
Mo1 C15 H15B 122.7
H15A C15 H15B 120.0

loop_
_geom_bond_atom_site_label_1
_geom_bond_atom_site_label_2
_geom_bond_distance
Mo1 C19 1.931(2)
Mo1 C18 1.955(2)
Mo1 C16 2.214(3)
Mo1 C5 2.313(2)
Mo1 C1 2.313(2)
Mo1 C4 2.332(2)
Mo1 C17 2.334(3)
Mo1 C15 2.335(2)
Mo1 C2 2.418(2)
Mo1 C3 2.428(2)
O1 C10 1.231(3)
C18 O2 1.152(3)
C9 C8 1.361(3)
C9 C3 1.418(3)
C9 H9 0.9300
C1 C5 1.429(3)
C1 C2 1.445(3)
C1 C10 1.497(3)
N1 C10 1.344(3)
N1 C11 1.486(3)
N1 H1 0.9145
C19 O3 1.159(3)
C6 C7 1.363(3)
C6 C2 1.423(3)
C6 H6 0.9300
C7 C8 1.423(3)
C7 H7 0.9300
C11 C13 1.519(3)
C11 C14 1.528(3)
C11 C12 1.528(3)
C2 C3 1.440(3)
C13 H13A 0.9600
C13 H13B 0.9601
C13 H13C 0.9599
C4 C5 1.419(3)
C4 C3 1.429(3)
C4 H4 0.9300
C5 H5 0.9300
C8 H8 0.9300
C14 H14A 0.9600
C14 H14B 0.9600
C14 H14C 0.9600
C12 H12A 0.9600
C12 H12B 0.9599
C12 H12C 0.9601
C16 C17 1.372(4)
C16 C15 1.385(4)
C16 H16 0.9300
C17 H17A 0.9300
C17 H17B 0.9301
C15 H15A 0.9300
C15 H15B 0.9300

loop_
_geom_hbond_atom_site_label_D
_geom_hbond_atom_site_label_H
_geom_hbond_atom_site_label_A
_geom_hbond_distance_DH
_geom_hbond_distance_HA
_geom_hbond_distance_DA
_geom_hbond_angle_DHA
_geom_hbond_site_symmetry_A
N1 H1 O1 0.91 2.40 3.295(2) 166.1 4_566
